data_7119408
loop_
_publ_author_name
'Yang, Tang-Hao'
'Kuo, Chun-Wei'
'Kavala, Veerababurao'
'Konala, Ashok'
'Huang, Chia-Yu'
'Yao, Ching-Fa'

_publ_section_title
;
 Regioselective switching approach for the synthesis of \a and \d
 carboline derivatives.
;
_journal_issue 10
_journal_name_full 'Chemical communications (Cambridge, England)'
_journal_page_first 1676
_journal_page_last 1679
_journal_paper_doi 10.1039/c6cc09468f
_journal_volume 53
_journal_year 2017
_chemical_formula_moiety 'C25 H20 N2 O2'
_chemical_formula_sum 'C25 H20 N2 O2'
_chemical_formula_weight 380.43
_chemical_name_systematic
;
 ?
;
_space_group_IT_number 2
_symmetry_cell_setting triclinic
_symmetry_space_group_name_Hall '-P 1'
_symmetry_space_group_name_H-M 'P -1'
_atom_sites_solution_hydrogens geom
_atom_sites_solution_primary direct
_atom_sites_solution_secondary difmap
_audit_block_doi 10.5517/ccdc.csd.cc1mw7xn
_audit_creation_method SHELXL-97
_audit_update_record
;
2017-01-06 deposited with the CCDC.
2017-01-10 downloaded from the CCDC.
;
_cell_angle_alpha 66.416(5)
_cell_angle_beta 86.395(5)
_cell_angle_gamma 89.790(5)
_cell_formula_units_Z 4
_cell_length_a 8.2571(7)
_cell_length_b 16.8590(15)
_cell_length_c 17.1654(15)
_cell_measurement_reflns_used 6484
_cell_measurement_temperature 200(2)
_cell_measurement_theta_max 25.31
_cell_measurement_theta_min 2.71
_cell_volume 2185.0(3)
_computing_molecular_graphics 'Ortep-3 for Windows (Farrugia, 1997)'
_computing_publication_material 'WinGX publication routines (Farrugia, 1999)'
_computing_structure_refinement 'SHELXL-97 (Sheldrick, 1997)'
_computing_structure_solution 'SHELXS-86 (Sheldrick, 1986)'
_diffrn_ambient_temperature 200(2)
_diffrn_measured_fraction_theta_full 0.984
_diffrn_measured_fraction_theta_max 0.984
_diffrn_measurement_device_type 'Bruker APEX2'
_diffrn_radiation_monochromator graphite
_diffrn_radiation_source 'fine-focus sealed tube'
_diffrn_radiation_type MoK\a
_diffrn_radiation_wavelength 0.71073
_diffrn_reflns_av_R_equivalents 0.0512
_diffrn_reflns_av_sigmaI/netI 0.0728
_diffrn_reflns_limit_h_max 9
_diffrn_reflns_limit_h_min -9
_diffrn_reflns_limit_k_max 19
_diffrn_reflns_limit_k_min -20
_diffrn_reflns_limit_l_max 18
_diffrn_reflns_limit_l_min -20
_diffrn_reflns_number 19218
_diffrn_reflns_theta_full 25.46
_diffrn_reflns_theta_max 25.46
_diffrn_reflns_theta_min 1.32
_exptl_absorpt_coefficient_mu 0.074
_exptl_absorpt_correction_T_max 0.9919
_exptl_absorpt_correction_T_min 0.9717
_exptl_absorpt_correction_type multi-scan
_exptl_crystal_colour yellow
_exptl_crystal_density_diffrn 1.156
_exptl_crystal_density_method 'not measured'
_exptl_crystal_description prism
_exptl_crystal_F_000 800
_exptl_crystal_size_max 0.39
_exptl_crystal_size_mid 0.35
_exptl_crystal_size_min 0.11
_platon_squeeze_details
;
;
_refine_diff_density_max 0.495
_refine_diff_density_min -0.379
_refine_diff_density_rms 0.086
_refine_ls_extinction_method none
_refine_ls_goodness_of_fit_ref 1.064
_refine_ls_hydrogen_treatment constr
_refine_ls_matrix_type full
_refine_ls_number_parameters 523
_refine_ls_number_reflns 7965
_refine_ls_number_restraints 0
_refine_ls_restrained_S_all 1.064
_refine_ls_R_factor_all 0.1235
_refine_ls_R_factor_gt 0.0921
_refine_ls_shift/su_max 0.000
_refine_ls_shift/su_mean 0.000
_refine_ls_structure_factor_coef Fsqd
_refine_ls_weighting_details 'calc w=1/[\s^2^(Fo^2^)+(0.1650P)^2^+1.4896P] where P=(Fo^2^+2Fc^2^)/3'
_refine_ls_weighting_scheme calc
_refine_ls_wR_factor_gt 0.2654
_refine_ls_wR_factor_ref 0.2855
_reflns_number_gt 5294
_reflns_number_total 7965
_reflns_threshold_expression >2sigma(I)
_cod_data_source_file c6cc09468f2.cif
_cod_data_source_block ch18179
_cod_depositor_comments 'Adding full bibliography for 7119406--7119408.cif.'
_cod_database_code 7119408

loop_
_symmetry_equiv_pos_as_xyz
'x, y, z'
'-x, -y, -z'

loop_
_atom_site_label
_atom_site_type_symbol
_atom_site_fract_x
_atom_site_fract_y
_atom_site_fract_z
_atom_site_U_iso_or_equiv
_atom_site_adp_type
_atom_site_occupancy
_atom_site_symmetry_multiplicity
_atom_site_calc_flag
_atom_site_refinement_flags
C1 C 0.1795(5) 0.4657(2) 1.0724(2) 0.0327(8) Uani 1 1 d .
C2 C 0.2780(6) 0.5326(3) 1.0850(3) 0.0472(11) Uani 1 1 d .
H2A H 0.3545 0.5605 1.0353 0.071 Uiso 1 1 calc R
H2B H 0.3383 0.5054 1.1361 0.071 Uiso 1 1 calc R
H2C H 0.2062 0.5762 1.0918 0.071 Uiso 1 1 calc R
C3 C 0.1691(4) 0.4150(2) 0.8988(2) 0.0299(8) Uani 1 1 d .
C4 C 0.0885(4) 0.3545(2) 0.8696(2) 0.0300(8) Uani 1 1 d .
C5 C 0.0794(5) 0.2661(3) 0.9194(3) 0.0410(10) Uani 1 1 d .
H5 H 0.1266 0.2438 0.9729 0.049 Uiso 1 1 calc R
C6 C 0.0021(6) 0.2104(3) 0.8918(3) 0.0493(11) Uani 1 1 d .
H6 H -0.0024 0.1500 0.9260 0.059 Uiso 1 1 calc R
C7 C -0.0680(6) 0.2420(3) 0.8153(3) 0.0521(12) Uani 1 1 d .
H7 H -0.1199 0.2036 0.7960 0.063 Uiso 1 1 calc R
C8 C -0.0628(6) 0.3297(3) 0.7664(3) 0.0496(11) Uani 1 1 d .
H8 H -0.1144 0.3518 0.7143 0.060 Uiso 1 1 calc R
C9 C 0.0164(5) 0.3860(3) 0.7923(3) 0.0419(10) Uani 1 1 d .
H9 H 0.0217 0.4462 0.7573 0.050 Uiso 1 1 calc R
C10 C 0.2686(5) 0.4895(2) 0.8375(2) 0.0318(8) Uani 1 1 d .
H10 H 0.2524 0.5445 0.8395 0.038 Uiso 1 1 calc R
C11 C 0.3801(4) 0.4842(2) 0.7793(2) 0.0262(8) Uani 1 1 d .
C12 C 0.4569(5) 0.5640(2) 0.7130(2) 0.0322(8) Uani 1 1 d .
C13 C 0.3716(5) 0.6401(2) 0.6809(3) 0.0397(10) Uani 1 1 d .
H13 H 0.2621 0.6412 0.7010 0.048 Uiso 1 1 calc R
C14 C 0.4457(6) 0.7156(3) 0.6189(3) 0.0522(12) Uani 1 1 d .
H14 H 0.3861 0.7673 0.5966 0.063 Uiso 1 1 calc R
C15 C 0.6034(6) 0.7146(3) 0.5905(3) 0.0515(12) Uani 1 1 d .
H15 H 0.6539 0.7662 0.5494 0.062 Uiso 1 1 calc R
C16 C 0.6905(6) 0.6394(3) 0.6210(3) 0.0458(11) Uani 1 1 d .
H16 H 0.7995 0.6389 0.5999 0.055 Uiso 1 1 calc R
C17 C 0.6186(5) 0.5651(3) 0.6820(2) 0.0360(9) Uani 1 1 d .
H17 H 0.6794 0.5137 0.7034 0.043 Uiso 1 1 calc R
C18 C 0.4357(4) 0.3999(2) 0.7823(2) 0.0273(8) Uani 1 1 d .
C19 C 0.4635(4) 0.3291(2) 0.8548(2) 0.0298(8) Uani 1 1 d .
H19 H 0.4523 0.3278 0.9107 0.036 Uiso 1 1 calc R
C20 C 0.5115(4) 0.2859(2) 0.7489(2) 0.0294(8) Uani 1 1 d .
C21 C 0.5528(5) 0.2400(2) 0.6995(3) 0.0358(9) Uani 1 1 d .
H21 H 0.5864 0.1817 0.7245 0.043 Uiso 1 1 calc R
C22 C 0.5430(5) 0.2817(3) 0.6138(3) 0.0433(10) Uani 1 1 d .
H22 H 0.5711 0.2517 0.5785 0.052 Uiso 1 1 calc R
C23 C 0.4929(6) 0.3678(3) 0.5757(3) 0.0447(10) Uani 1 1 d .
H23 H 0.4846 0.3943 0.5158 0.054 Uiso 1 1 calc R
C24 C 0.4557(5) 0.4140(2) 0.6251(2) 0.0380(9) Uani 1 1 d .
H24 H 0.4235 0.4725 0.5993 0.046 Uiso 1 1 calc R
C25 C 0.4657(4) 0.3738(2) 0.7134(2) 0.0286(8) Uani 1 1 d .
C26 C 0.3098(5) 0.9662(2) 1.0678(2) 0.0301(8) Uani 1 1 d .
C27 C 0.2148(6) 1.0343(3) 1.0814(3) 0.0447(10) Uani 1 1 d .
H27A H 0.1448 1.0612 1.0341 0.067 Uiso 1 1 calc R
H27B H 0.2888 1.0784 1.0841 0.067 Uiso 1 1 calc R
H27C H 0.1477 1.0087 1.1350 0.067 Uiso 1 1 calc R
C28 C 0.3510(4) 0.9126(2) 0.8961(2) 0.0290(8) Uani 1 1 d .
C29 C 0.4378(4) 0.8509(2) 0.8664(2) 0.0307(8) Uani 1 1 d .
C30 C 0.4352(5) 0.7634(3) 0.9158(3) 0.0398(10) Uani 1 1 d .
H30 H 0.3769 0.7412 0.9699 0.048 Uiso 1 1 calc R
C31 C 0.5175(6) 0.7073(3) 0.8869(3) 0.0544(12) Uani 1 1 d .
H31 H 0.5133 0.6468 0.9206 0.065 Uiso 1 1 calc R
C32 C 0.6051(6) 0.7394(3) 0.8094(3) 0.0516(12) Uani 1 1 d .
H32 H 0.6614 0.7010 0.7897 0.062 Uiso 1 1 calc R
C33 C 0.6111(6) 0.8258(3) 0.7609(3) 0.0527(12) Uani 1 1 d .
H33 H 0.6736 0.8481 0.7079 0.063 Uiso 1 1 calc R
C34 C 0.5259(5) 0.8814(3) 0.7888(3) 0.0420(10) Uani 1 1 d .
H34 H 0.5282 0.9417 0.7539 0.050 Uiso 1 1 calc R
C35 C 0.2626(5) 0.9852(2) 0.8375(2) 0.0307(8) Uani 1 1 d .
H35 H 0.2781 1.0400 0.8398 0.037 Uiso 1 1 calc R
C36 C 0.1612(4) 0.9812(2) 0.7806(2) 0.0265(8) Uani 1 1 d .
C37 C 0.0932(4) 1.0617(2) 0.7184(2) 0.0284(8) Uani 1 1 d .
C38 C 0.1810(5) 1.1397(3) 0.6867(3) 0.0423(10) Uani 1 1 d .
H38 H 0.2880 1.1412 0.7034 0.051 Uiso 1 1 calc R
C39 C 0.1154(6) 1.2146(3) 0.6316(3) 0.0482(11) Uani 1 1 d .
H39 H 0.1773 1.2672 0.6103 0.058 Uiso 1 1 calc R
C40 C -0.0411(6) 1.2135(3) 0.6071(3) 0.0504(12) Uani 1 1 d .
H40 H -0.0878 1.2655 0.5702 0.061 Uiso 1 1 calc R
C41 C -0.1273(6) 1.1374(3) 0.6362(3) 0.0433(10) Uani 1 1 d .
H41 H -0.2332 1.1366 0.6179 0.052 Uiso 1 1 calc R
C42 C -0.0637(5) 1.0609(2) 0.6920(2) 0.0355(9) Uani 1 1 d .
H42 H -0.1260 1.0084 0.7122 0.043 Uiso 1 1 calc R
C43 C 0.1069(4) 0.8981(2) 0.7809(2) 0.0268(8) Uani 1 1 d .
C44 C 0.0677(4) 0.8242(2) 0.8525(2) 0.0295(8) Uani 1 1 d .
H44 H 0.0706 0.8198 0.9093 0.035 Uiso 1 1 calc R
C45 C 0.0335(4) 0.7888(2) 0.7435(2) 0.0303(8) Uani 1 1 d .
C46 C -0.0021(5) 0.7462(3) 0.6914(3) 0.0364(9) Uani 1 1 d .
H46 H -0.0364 0.6871 0.7148 0.044 Uiso 1 1 calc R
C47 C 0.0147(6) 0.7935(3) 0.6049(3) 0.0448(10) Uani 1 1 d .
H47 H -0.0087 0.7662 0.5679 0.054 Uiso 1 1 calc R
C48 C 0.0654(5) 0.8806(3) 0.5696(3) 0.0421(10) Uani 1 1 d .
H48 H 0.0741 0.9115 0.5094 0.050 Uiso 1 1 calc R
C49 C 0.1027(5) 0.9221(3) 0.6211(2) 0.0353(9) Uani 1 1 d .
H49 H 0.1402 0.9807 0.5970 0.042 Uiso 1 1 calc R
C50 C 0.0842(4) 0.8762(2) 0.7099(2) 0.0275(8) Uani 1 1 d .
N1 N 0.5095(4) 0.26052(19) 0.83590(19) 0.0315(7) Uani 1 1 d .
H1' H 0.5436 0.2072 0.8751 0.038 Uiso 1 1 d R
N2 N 0.1358(4) 0.4013(2) 0.9772(2) 0.0339(7) Uani 1 1 d .
N3 N 0.3696(4) 0.89771(19) 0.97486(19) 0.0324(7) Uani 1 1 d .
N4 N 0.0246(4) 0.75901(19) 0.83088(19) 0.0327(7) Uani 1 1 d .
H4' H 0.0028 0.7030 0.8669 0.039 Uiso 1 1 d R
O1 O 0.2260(3) 0.46434(16) 0.99568(16) 0.0356(6) Uani 1 1 d .
O2 O 0.0760(4) 0.41984(17) 1.12137(17) 0.0433(7) Uani 1 1 d .
O3 O 0.2735(3) 0.96125(16) 0.99456(15) 0.0343(6) Uani 1 1 d .
O4 O 0.4066(4) 0.92103(18) 1.11466(17) 0.0453(7) Uani 1 1 d .

loop_
_atom_site_aniso_label
_atom_site_aniso_U_11
_atom_site_aniso_U_22
_atom_site_aniso_U_33
_atom_site_aniso_U_23
_atom_site_aniso_U_13
_atom_site_aniso_U_12
C1 0.037(2) 0.0306(19) 0.0277(19) -0.0090(15) -0.0026(16) 0.0015(16)
C2 0.049(3) 0.053(3) 0.044(2) -0.025(2) 0.000(2) -0.011(2)
C3 0.030(2) 0.0326(19) 0.0251(19) -0.0099(15) -0.0009(15) 0.0001(15)
C4 0.0283(19) 0.0336(19) 0.0284(19) -0.0134(15) 0.0022(15) -0.0033(14)
C5 0.047(2) 0.040(2) 0.032(2) -0.0095(17) -0.0035(18) -0.0080(18)
C6 0.056(3) 0.042(2) 0.046(3) -0.014(2) -0.001(2) -0.015(2)
C7 0.045(3) 0.062(3) 0.056(3) -0.031(2) 0.001(2) -0.020(2)
C8 0.048(3) 0.066(3) 0.038(2) -0.023(2) -0.008(2) -0.007(2)
C9 0.047(3) 0.039(2) 0.035(2) -0.0090(17) -0.0059(18) -0.0037(18)
C10 0.040(2) 0.0263(18) 0.0294(19) -0.0113(15) -0.0017(16) 0.0002(15)
C11 0.0278(19) 0.0250(17) 0.0224(17) -0.0057(14) -0.0033(14) -0.0015(13)
C12 0.039(2) 0.0274(18) 0.0280(19) -0.0091(15) -0.0001(16) -0.0062(15)
C13 0.045(2) 0.032(2) 0.037(2) -0.0092(17) 0.0021(18) -0.0025(17)
C14 0.064(3) 0.031(2) 0.048(3) -0.0014(19) -0.001(2) -0.0011(19)
C15 0.067(3) 0.040(2) 0.039(2) -0.0078(19) 0.003(2) -0.015(2)
C16 0.048(3) 0.050(3) 0.038(2) -0.0174(19) 0.0049(19) -0.019(2)
C17 0.037(2) 0.037(2) 0.034(2) -0.0143(17) -0.0004(17) -0.0030(16)
C18 0.0250(18) 0.0291(18) 0.0264(18) -0.0096(14) -0.0005(14) -0.0020(13)
C19 0.033(2) 0.0313(18) 0.0268(19) -0.0130(15) -0.0031(15) -0.0013(15)
C20 0.0279(19) 0.0302(18) 0.0296(19) -0.0108(15) -0.0051(15) -0.0018(14)
C21 0.037(2) 0.0308(19) 0.042(2) -0.0175(17) -0.0031(17) 0.0026(15)
C22 0.052(3) 0.044(2) 0.038(2) -0.0213(19) -0.0033(19) 0.0013(19)
C23 0.061(3) 0.042(2) 0.029(2) -0.0119(18) -0.0050(19) 0.003(2)
C24 0.046(2) 0.032(2) 0.030(2) -0.0056(16) -0.0046(17) 0.0028(16)
C25 0.031(2) 0.0268(17) 0.0255(18) -0.0074(14) -0.0024(14) -0.0046(14)
C26 0.035(2) 0.0292(18) 0.0216(17) -0.0052(15) -0.0019(15) -0.0065(15)
C27 0.056(3) 0.046(2) 0.037(2) -0.0217(19) -0.009(2) 0.009(2)
C28 0.0276(19) 0.0334(19) 0.0258(19) -0.0112(15) -0.0037(14) -0.0038(14)
C29 0.030(2) 0.038(2) 0.0273(19) -0.0154(16) -0.0093(15) 0.0039(15)
C30 0.044(2) 0.039(2) 0.033(2) -0.0112(17) -0.0005(17) 0.0077(17)
C31 0.060(3) 0.046(3) 0.054(3) -0.016(2) -0.004(2) 0.016(2)
C32 0.050(3) 0.063(3) 0.051(3) -0.032(2) -0.006(2) 0.018(2)
C33 0.050(3) 0.064(3) 0.041(2) -0.019(2) 0.005(2) 0.007(2)
C34 0.043(2) 0.041(2) 0.039(2) -0.0132(18) -0.0006(18) 0.0031(18)
C35 0.038(2) 0.0271(18) 0.0260(18) -0.0088(14) -0.0054(15) -0.0010(15)
C36 0.0281(19) 0.0282(17) 0.0208(17) -0.0077(14) 0.0011(14) 0.0000(14)
C37 0.035(2) 0.0317(19) 0.0206(17) -0.0128(14) -0.0010(14) 0.0019(15)
C38 0.046(2) 0.035(2) 0.041(2) -0.0100(18) 0.0002(19) -0.0018(17)
C39 0.063(3) 0.033(2) 0.041(2) -0.0068(18) 0.001(2) -0.0021(19)
C40 0.076(3) 0.038(2) 0.032(2) -0.0071(18) -0.009(2) 0.020(2)
C41 0.048(3) 0.051(3) 0.036(2) -0.0221(19) -0.0118(19) 0.0173(19)
C42 0.043(2) 0.035(2) 0.029(2) -0.0136(16) -0.0076(17) 0.0047(16)
C43 0.0268(19) 0.0294(18) 0.0208(17) -0.0066(14) -0.0002(14) -0.0016(14)
C44 0.031(2) 0.0333(19) 0.0214(17) -0.0082(15) -0.0027(14) -0.0046(15)
C45 0.0265(19) 0.0311(19) 0.034(2) -0.0135(16) -0.0015(15) -0.0004(14)
C46 0.038(2) 0.038(2) 0.039(2) -0.0222(18) -0.0013(17) -0.0073(16)
C47 0.051(3) 0.051(2) 0.043(2) -0.030(2) -0.0037(19) -0.0038(19)
C48 0.051(3) 0.049(2) 0.026(2) -0.0156(18) 0.0033(17) -0.0033(19)
C49 0.042(2) 0.036(2) 0.0257(19) -0.0103(16) -0.0010(16) -0.0033(16)
C50 0.0250(18) 0.0277(17) 0.0277(19) -0.0092(14) -0.0002(14) 0.0003(13)
N1 0.0341(18) 0.0270(15) 0.0290(16) -0.0066(13) -0.0030(13) 0.0054(12)
N2 0.0352(18) 0.0352(17) 0.0329(17) -0.0152(14) -0.0025(13) -0.0071(13)
N3 0.0372(18) 0.0347(17) 0.0271(16) -0.0139(13) -0.0043(13) 0.0075(13)
N4 0.0347(18) 0.0278(15) 0.0306(17) -0.0065(13) -0.0024(13) -0.0068(13)
O1 0.0370(15) 0.0392(15) 0.0319(14) -0.0164(12) 0.0038(11) -0.0123(11)
O2 0.0572(19) 0.0331(14) 0.0355(15) -0.0113(12) 0.0110(13) -0.0084(13)
O3 0.0376(15) 0.0395(15) 0.0276(14) -0.0150(11) -0.0059(11) 0.0111(11)
O4 0.064(2) 0.0393(15) 0.0346(15) -0.0145(12) -0.0191(14) 0.0072(14)

loop_
_atom_type_symbol
_atom_type_description
_atom_type_scat_dispersion_real
_atom_type_scat_dispersion_imag
_atom_type_scat_source
C C 0.0033 0.0016 'International Tables Vol C Tables 4.2.6.8 and 6.1.1.4'
H H 0.0000 0.0000 'International Tables Vol C Tables 4.2.6.8 and 6.1.1.4'
N N 0.0061 0.0033 'International Tables Vol C Tables 4.2.6.8 and 6.1.1.4'
O O 0.0106 0.0060 'International Tables Vol C Tables 4.2.6.8 and 6.1.1.4'
Cl Cl 0.1484 0.1585 'International Tables Vol C Tables 4.2.6.8 and 6.1.1.4'

loop_
_geom_angle_atom_site_label_1
_geom_angle_atom_site_label_2
_geom_angle_atom_site_label_3
_geom_angle
O2 C1 O1 124.8(4)
O2 C1 C2 126.2(4)
O1 C1 C2 109.0(3)
C1 C2 H2A 109.5
C1 C2 H2B 109.5
H2A C2 H2B 109.5
C1 C2 H2C 109.5
H2A C2 H2C 109.5
H2B C2 H2C 109.5
N2 C3 C4 115.1(3)
N2 C3 C10 124.3(3)
C4 C3 C10 120.4(3)
C5 C4 C9 118.9(4)
C5 C4 C3 121.0(3)
C9 C4 C3 120.0(3)
C6 C5 C4 120.5(4)
C6 C5 H5 119.8
C4 C5 H5 119.8
C7 C6 C5 120.2(4)
C7 C6 H6 119.9
C5 C6 H6 119.9
C6 C7 C8 119.6(4)
C6 C7 H7 120.2
C8 C7 H7 120.2
C7 C8 C9 120.9(4)
C7 C8 H8 119.6
C9 C8 H8 119.6
C8 C9 C4 119.9(4)
C8 C9 H9 120.1
C4 C9 H9 120.1
C11 C10 C3 124.3(3)
C11 C10 H10 117.9
C3 C10 H10 117.9
C10 C11 C18 121.4(3)
C10 C11 C12 120.3(3)
C18 C11 C12 118.3(3)
C13 C12 C17 118.1(3)
C13 C12 C11 120.8(4)
C17 C12 C11 121.0(3)
C12 C13 C14 120.5(4)
C12 C13 H13 119.8
C14 C13 H13 119.8
C15 C14 C13 119.9(4)
C15 C14 H14 120.1
C13 C14 H14 120.1
C14 C15 C16 120.7(4)
C14 C15 H15 119.7
C16 C15 H15 119.7
C17 C16 C15 119.7(4)
C17 C16 H16 120.1
C15 C16 H16 120.1
C16 C17 C12 121.1(4)
C16 C17 H17 119.5
C12 C17 H17 119.5
C19 C18 C25 106.2(3)
C19 C18 C11 125.3(3)
C25 C18 C11 128.4(3)
C18 C19 N1 110.8(3)
C18 C19 H19 124.6
N1 C19 H19 124.6
N1 C20 C21 129.9(3)
N1 C20 C25 107.4(3)
C21 C20 C25 122.7(3)
C22 C21 C20 117.3(4)
C22 C21 H21 121.3
C20 C21 H21 121.3
C21 C22 C23 122.2(4)
C21 C22 H22 118.9
C23 C22 H22 118.9
C24 C23 C22 120.2(4)
C24 C23 H23 119.9
C22 C23 H23 119.9
C23 C24 C25 119.4(4)
C23 C24 H24 120.3
C25 C24 H24 120.3
C24 C25 C20 118.1(3)
C24 C25 C18 134.7(3)
C20 C25 C18 107.2(3)
O4 C26 O3 124.1(4)
O4 C26 C27 125.7(4)
O3 C26 C27 110.1(3)
C26 C27 H27A 109.5
C26 C27 H27B 109.5
H27A C27 H27B 109.5
C26 C27 H27C 109.5
H27A C27 H27C 109.5
H27B C27 H27C 109.5
N3 C28 C35 125.1(3)
N3 C28 C29 113.7(3)
C35 C28 C29 121.1(3)
C30 C29 C34 118.6(4)
C30 C29 C28 121.4(3)
C34 C29 C28 120.0(3)
C29 C30 C31 120.4(4)
C29 C30 H30 119.8
C31 C30 H30 119.8
C32 C31 C30 120.0(4)
C32 C31 H31 120.0
C30 C31 H31 120.0
C33 C32 C31 120.2(4)
C33 C32 H32 119.9
C31 C32 H32 119.9
C32 C33 C34 119.8(4)
C32 C33 H33 120.1
C34 C33 H33 120.1
C29 C34 C33 121.1(4)
C29 C34 H34 119.4
C33 C34 H34 119.4
C36 C35 C28 125.8(3)
C36 C35 H35 117.1
C28 C35 H35 117.1
C35 C36 C43 121.8(3)
C35 C36 C37 120.2(3)
C43 C36 C37 117.9(3)
C38 C37 C42 118.5(3)
C38 C37 C36 121.2(3)
C42 C37 C36 120.3(3)
C39 C38 C37 121.1(4)
C39 C38 H38 119.5
C37 C38 H38 119.5
C38 C39 C40 120.0(4)
C38 C39 H39 120.0
C40 C39 H39 120.0
C41 C40 C39 119.6(4)
C41 C40 H40 120.2
C39 C40 H40 120.2
C40 C41 C42 121.4(4)
C40 C41 H41 119.3
C42 C41 H41 119.3
C41 C42 C37 119.4(4)
C41 C42 H42 120.3
C37 C42 H42 120.3
C44 C43 C50 106.0(3)
C44 C43 C36 125.4(3)
C50 C43 C36 128.7(3)
N4 C44 C43 110.7(3)
N4 C44 H44 124.7
C43 C44 H44 124.7
N4 C45 C46 129.9(3)
N4 C45 C50 108.0(3)
C46 C45 C50 122.1(3)
C47 C46 C45 117.1(4)
C47 C46 H46 121.4
C45 C46 H46 121.4
C46 C47 C48 122.0(4)
C46 C47 H47 119.0
C48 C47 H47 119.0
C49 C48 C47 120.7(4)
C49 C48 H48 119.7
C47 C48 H48 119.7
C48 C49 C50 118.8(4)
C48 C49 H49 120.6
C50 C49 H49 120.6
C49 C50 C45 119.2(3)
C49 C50 C43 134.1(3)
C45 C50 C43 106.7(3)
C19 N1 C20 108.4(3)
C19 N1 H1' 125.4
C20 N1 H1' 126.0
C3 N2 O1 108.1(3)
C28 N3 O3 106.9(3)
C44 N4 C45 108.7(3)
C44 N4 H4' 126.7
C45 N4 H4' 124.3
C1 O1 N2 113.2(3)
C26 O3 N3 113.1(3)

loop_
_geom_bond_atom_site_label_1
_geom_bond_atom_site_label_2
_geom_bond_distance
C1 O2 1.196(4)
C1 O1 1.358(5)
C1 C2 1.485(6)
C2 H2A 0.9800
C2 H2B 0.9800
C2 H2C 0.9800
C3 N2 1.283(5)
C3 C4 1.480(5)
C3 C10 1.483(5)
C4 C5 1.389(5)
C4 C9 1.390(5)
C5 C6 1.384(6)
C5 H5 0.9500
C6 C7 1.371(6)
C6 H6 0.9500
C7 C8 1.377(7)
C7 H7 0.9500
C8 C9 1.379(6)
C8 H8 0.9500
C9 H9 0.9500
C10 C11 1.344(5)
C10 H10 0.9500
C11 C18 1.475(5)
C11 C12 1.482(5)
C12 C13 1.387(5)
C12 C17 1.403(6)
C13 C14 1.402(6)
C13 H13 0.9500
C14 C15 1.364(7)
C14 H14 0.9500
C15 C16 1.382(7)
C15 H15 0.9500
C16 C17 1.377(5)
C16 H16 0.9500
C17 H17 0.9500
C18 C19 1.367(5)
C18 C25 1.427(5)
C19 N1 1.368(5)
C19 H19 0.9500
C20 N1 1.378(5)
C20 C21 1.386(5)
C20 C25 1.418(5)
C21 C22 1.361(6)
C21 H21 0.9500
C22 C23 1.405(6)
C22 H22 0.9500
C23 C24 1.384(6)
C23 H23 0.9500
C24 C25 1.399(5)
C24 H24 0.9500
C26 O4 1.205(4)
C26 O3 1.345(4)
C26 C27 1.475(6)
C27 H27A 0.9800
C27 H27B 0.9800
C27 H27C 0.9800
C28 N3 1.291(4)
C28 C35 1.465(5)
C28 C29 1.493(5)
C29 C30 1.375(5)
C29 C34 1.379(6)
C30 C31 1.390(6)
C30 H30 0.9500
C31 C32 1.375(7)
C31 H31 0.9500
C32 C33 1.358(7)
C32 H32 0.9500
C33 C34 1.384(6)
C33 H33 0.9500
C34 H34 0.9500
C35 C36 1.347(5)
C35 H35 0.9500
C36 C43 1.472(5)
C36 C37 1.486(5)
C37 C38 1.392(5)
C37 C42 1.400(5)
C38 C39 1.373(6)
C38 H38 0.9500
C39 C40 1.386(7)
C39 H39 0.9500
C40 C41 1.361(7)
C40 H40 0.9500
C41 C42 1.388(5)
C41 H41 0.9500
C42 H42 0.9500
C43 C44 1.376(5)
C43 C50 1.430(5)
C44 N4 1.349(5)
C44 H44 0.9500
C45 N4 1.375(5)
C45 C46 1.397(5)
C45 C50 1.405(5)
C46 C47 1.374(6)
C46 H46 0.9500
C47 C48 1.400(6)
C47 H47 0.9500
C48 C49 1.378(6)
C48 H48 0.9500
C49 C50 1.404(5)
C49 H49 0.9500
N1 H1' 0.9373
N2 O1 1.446(4)
N3 O3 1.463(4)
N4 H4' 0.9090

loop_
_platon_squeeze_void_nr
_platon_squeeze_void_average_x
_platon_squeeze_void_average_y
_platon_squeeze_void_average_z
_platon_squeeze_void_volume
_platon_squeeze_void_count_electrons
1 0.000 0.500 0.500 130.9 31.0
2 0.500 0.000 0.500 121.3 28.7
